data_1575178
loop_
_publ_author_name
'McDonald, Peter W.'
'Goerigk, Lars'
'Ritchie, Chris'

_publ_section_title
;
 Planarisation or a twist? Using steric engineering to unlock the origin
 of mechanofluorochromic red-shifts.
;
_journal_issue 34
_journal_name_full 'Chemical science'
_journal_page_first 15320
_journal_page_last 15332
_journal_paper_doi 10.1039/d5sc04257g
_journal_volume 16
_journal_year 2025
_chemical_formula_moiety 'C23 H16 F4 N2 O2'
_chemical_formula_sum 'C23 H16 F4 N2 O2'
_chemical_formula_weight 428.38
_chemical_name_systematic
2-(4-(diphenylamino)-3-methylpyridin-1-ium-1-yl)-4,4,5,5-tetrafluoro-3-oxocyclopent-1-en-1-olate
_space_group_crystal_system monoclinic
_space_group_IT_number 14
_space_group_name_Hall '-P 2yn'
_space_group_name_H-M_alt 'P 1 21/n 1'
_atom_sites_solution_hydrogens geom
_atom_sites_solution_primary dual
_audit_creation_date 2025-05-25
_audit_creation_method
;
Olex2 1.5
(compiled 2025.04.05 svn.rf049d14d for OlexSys, GUI svn.r7224)
;
_audit_update_record
;
2025-06-06 deposited with the CCDC.	2025-07-18 downloaded from the CCDC.
;
_cell_angle_alpha 90
_cell_angle_beta 97.766(2)
_cell_angle_gamma 90
_cell_formula_units_Z 4
_cell_length_a 15.3845(4)
_cell_length_b 7.33100(15)
_cell_length_c 17.2664(3)
_cell_measurement_reflns_used 7756
_cell_measurement_temperature 293
_cell_measurement_theta_max 79.5570
_cell_measurement_theta_min 3.5800
_cell_volume 1929.51(7)
_computing_cell_refinement 'CrysAlisPro 1.171.42.70a (Rigaku OD, 2022)'
_computing_data_collection 'CrysAlisPro 1.171.42.70a (Rigaku OD, 2022)'
_computing_data_reduction 'CrysAlisPro 1.171.42.70a (Rigaku OD, 2022)'
_computing_molecular_graphics 'Olex2 1.5 (Dolomanov et al., 2009)'
_computing_publication_material 'Olex2 1.5 (Dolomanov et al., 2009)'
_computing_structure_refinement 'SHELXL 2019/3 (Sheldrick, 2015)'
_computing_structure_solution 'SHELXT  (Sheldrick, 2015)'
_diffrn_ambient_environment air
_diffrn_ambient_temperature 293
_diffrn_detector 'Hybrid Pixel Array Detector'
_diffrn_detector_area_resol_mean 10.0000
_diffrn_detector_type HyPix
_diffrn_measured_fraction_theta_full 0.995
_diffrn_measured_fraction_theta_max 0.931
_diffrn_measurement_details
;
List of Runs (angles in degrees, time in seconds):

  # Type    Start    End  Width  t~exp~   \w     \q     \k     \f   Frames
#--------------------------------------------------------------------------
  1  \w    -64.00  21.00   0.50    1.48    --  -48.16  59.00-112.00  170
  2  \w   -118.00 -66.00   0.50    1.48    --  -48.16 -59.00 107.00  104
  3  \w    -60.00 -34.00   0.50    1.48    --  -48.16 -59.00 107.00   52
  4  \w     -8.00  21.00   0.50    1.48    --   48.16 -59.00 107.00   58
  5  \w    -87.00 -62.00   0.50    8.00    --  -91.75  59.00-112.00   50
  6  \w   -144.00-119.00   0.50    8.00    --  -91.75 -59.00 107.00   50
  7  \w    110.00 174.00   0.50    8.00    --  113.25  59.00-112.00  128
  8  \w     56.00 126.00   0.50    8.00    --  113.25 -59.00 107.00  140
  9  \w   -113.00 -73.00   0.50    1.48    --  -48.16-125.00  30.00   80
 10  \w   -118.00 -74.00   0.50    1.48    --  -48.16-125.00-120.00   88
 11  \w     53.00  78.00   0.50    1.48    --   48.16  59.00-112.00   50
 12  \w     26.00  55.00   0.50    1.48    --   48.16 -59.00 107.00   58
 13  \w    -78.00 -20.00   0.50    8.00    --  -91.75  45.00  90.00  116
 14  \w     58.00 105.00   0.50    8.00    --  113.25 -94.00  30.00   94
 15  \w    100.00 126.00   0.50    8.00    --  113.25  15.00-150.00   52
 16  \w    138.00 178.00   0.50    8.00    --  113.25  30.00-180.00   80
 17  \w     42.00  73.00   0.50    8.00    --  113.25 -45.00  30.00   62
 18  \w    153.00 178.00   0.50    8.00    --  113.25  30.00-150.00   50
 19  \w    137.00 163.00   0.50    8.00    --  113.25  15.00-150.00   52
 20  \w     43.00  72.00   0.50    8.00    --  113.25 -45.00 -30.00   58
 21  \w    104.00 178.00   0.50    8.00    --  113.25  30.00 150.00  148
 22  \w     42.00  67.00   0.50    8.00    --  113.25 -45.00   0.00   50
 23  \w    110.00 136.00   0.50    8.00    --  113.25  30.00-180.00   52
 24  \w     42.00  71.00   0.50    8.00    --  113.25 -45.00  60.00   58
 25  \w     48.00  73.00   0.50    8.00    --  113.25 -45.00 -60.00   50
 26  \w    102.00 140.00   0.50    8.00    --  113.25  30.00-150.00   76
 27  \w     39.00  64.00   0.50    8.00    --  113.25 -30.00   0.00   50
 28  \w     47.00  74.00   0.50    8.00    --  113.25 -45.00 -90.00   54
 29  \w     39.00  66.00   0.50    8.00    --  113.25 -30.00-180.00   54
 30  \w     39.00  65.00   0.50    8.00    --  113.25 -30.00-120.00   52
 31  \w     45.00  76.00   0.50    8.00    --  113.25 -45.00-180.00   62
 32  \w     39.00  64.00   0.50    8.00    --  113.25 -30.00  90.00   50
 33  \w     81.00 106.00   0.50    8.00    --  113.25 -94.00 -30.00   50
 34  \w     41.00  66.00   0.50    8.00    --  113.25 -30.00 -90.00   50
;
_diffrn_measurement_device 'four-circle diffractometer'
_diffrn_measurement_device_type 'XtaLAB Synergy, Dualflex, HyPix'
_diffrn_measurement_method '\w scans'
_diffrn_orient_matrix_type 'CrysAlisPro convention (1999,Acta A55,543-557)'
_diffrn_orient_matrix_UB_11 -0.0363638000
_diffrn_orient_matrix_UB_12 0.1431871000
_diffrn_orient_matrix_UB_13 -0.0612671000
_diffrn_orient_matrix_UB_21 -0.0904199000
_diffrn_orient_matrix_UB_22 -0.0124545000
_diffrn_orient_matrix_UB_23 0.0285789000
_diffrn_orient_matrix_UB_31 0.0266656000
_diffrn_orient_matrix_UB_32 0.1533300000
_diffrn_orient_matrix_UB_33 0.0595002000
_diffrn_radiation_monochromator mirror
_diffrn_radiation_probe x-ray
_diffrn_radiation_type 'Cu K\a'
_diffrn_radiation_wavelength 1.54184
_diffrn_reflns_av_R_equivalents 0.0358
_diffrn_reflns_av_unetI/netI 0.0322
_diffrn_reflns_Laue_measured_fraction_full 0.995
_diffrn_reflns_Laue_measured_fraction_max 0.931
_diffrn_reflns_limit_h_max 18
_diffrn_reflns_limit_h_min -19
_diffrn_reflns_limit_k_max 9
_diffrn_reflns_limit_k_min -5
_diffrn_reflns_limit_l_max 22
_diffrn_reflns_limit_l_min -21
_diffrn_reflns_number 15284
_diffrn_reflns_point_group_measured_fraction_full 0.995
_diffrn_reflns_point_group_measured_fraction_max 0.931
_diffrn_reflns_theta_full 67.684
_diffrn_reflns_theta_max 88.305
_diffrn_reflns_theta_min 3.614
_diffrn_source 'micro-focus sealed X-ray tube'
_diffrn_source_type 'PhotonJet (Cu) X-ray Source'
_exptl_absorpt_coefficient_mu 1.042
_exptl_absorpt_correction_T_max 1.00000
_exptl_absorpt_correction_T_min 0.86640
_exptl_absorpt_correction_type multi-scan
_exptl_absorpt_process_details
;
CrysAlisPro 1.171.42.70a (Rigaku Oxford Diffraction, 2022)
Empirical absorption correction using spherical harmonics,
implemented in SCALE3 ABSPACK scaling algorithm.
;
_exptl_crystal_colour 'clear yellowish yellow'
_exptl_crystal_colour_lustre clear
_exptl_crystal_colour_modifier yellowish
_exptl_crystal_colour_primary yellow
_exptl_crystal_density_diffrn 1.475
_exptl_crystal_description irregular
_exptl_crystal_F_000 880
_exptl_crystal_preparation oil
_exptl_crystal_recrystallization_method acetone
_exptl_crystal_size_max 0.1
_exptl_crystal_size_mid 0.08
_exptl_crystal_size_min 0.04
_refine_diff_density_max 0.338
_refine_diff_density_min -0.432
_refine_diff_density_rms 0.047
_refine_ls_extinction_coef 0.0010(3)
_refine_ls_extinction_expression Fc^*^=kFc[1+0.001xFc^2^\l^3^/sin(2\q)]^-1/4^
_refine_ls_extinction_method 'SHELXL-2019/2 (Sheldrick 2019)'
_refine_ls_goodness_of_fit_ref 1.113
_refine_ls_hydrogen_treatment constr
_refine_ls_matrix_type full
_refine_ls_number_parameters 282
_refine_ls_number_reflns 4103
_refine_ls_number_restraints 0
_refine_ls_restrained_S_all 1.113
_refine_ls_R_factor_all 0.0633
_refine_ls_R_factor_gt 0.0525
_refine_ls_shift/su_max 0.000
_refine_ls_shift/su_mean 0.000
_refine_ls_structure_factor_coef Fsqd
_refine_ls_weighting_details 'w=1/[\s^2^(Fo^2^)+(0.0476P)^2^+1.5142P] where P=(Fo^2^+2Fc^2^)/3'
_refine_ls_weighting_scheme calc
_refine_ls_wR_factor_gt 0.1384
_refine_ls_wR_factor_ref 0.1502
_reflns_Friedel_coverage 0.000
_reflns_number_gt 3480
_reflns_number_total 4103
_reflns_threshold_expression 'I > 2\s(I)'
_cod_data_source_file d5sc04257g2.cif
_cod_data_source_block pm2_164_293k_1_auto
_cod_depositor_comments 'Adding full bibliography for 1575172--1575185.cif.'
_cod_database_code 1575178
_shelx_shelxl_version_number 2019/3
_chemical_oxdiff_formula C23H16F4N2O2
_chemical_oxdiff_usercomment 'collected at 293.8 K in cryo oil'
_shelx_space_group_comment
;
The symmetry employed for this shelxl refinement is uniquely defined
by the following loop, which should always be used as a source of
symmetry information in preference to the above space-group names.
They are only intended as comments.
;
_shelx_estimated_absorpt_t_max 0.960
_shelx_estimated_absorpt_t_min 0.903
_reflns_odcompleteness_completeness 98.95
_reflns_odcompleteness_iscentric 1
_reflns_odcompleteness_theta 74.33
_olex2_refinement_description
;
1. Fixed Uiso
 At 1.2 times of:
  All C(H) groups
 At 1.5 times of:
  All C(H,H,H) groups
2.a Aromatic/amide H refined with riding coordinates:
 C17(H17), C16(H16), C15(H15), C12(H12), C8(H8), C2(H2), C10(H10), C9(H9),
 C1(H1), C11(H11), C4(H4), C6(H6), C5(H5)
2.b Idealised Me refined as rotating group:
 C18(H18A,H18B,H18C)
;
_olex2_exptl_crystal_mounting_method oil
_olex2_submission_original_sample_id '3a 293 K'
_olex2_submission_special_instructions 'No special instructions were received'
_oxdiff_exptl_absorpt_empirical_details
;
Empirical correction (ABSPACK) includes:
- Absorption correction using spherical harmonics
- Frame scaling
;
_oxdiff_exptl_absorpt_empirical_full_max 2.076
_oxdiff_exptl_absorpt_empirical_full_min 0.665

loop_
_space_group_symop_operation_xyz
'x, y, z'
'-x+1/2, y+1/2, -z+1/2'
'-x, -y, -z'
'x-1/2, -y-1/2, z-1/2'

loop_
_atom_site_label
_atom_site_type_symbol
_atom_site_fract_x
_atom_site_fract_y
_atom_site_fract_z
_atom_site_U_iso_or_equiv
_atom_site_adp_type
_atom_site_occupancy
_atom_site_site_symmetry_order
_atom_site_calc_flag
_atom_site_refinement_flags_posn
_atom_site_refinement_flags_adp
_atom_site_refinement_flags_occupancy
_atom_site_disorder_assembly
_atom_site_disorder_group
O2 O 0.60619(13) 0.6274(2) 0.53220(9) 0.0556(5) Uani 1 1 d . . . . .
N2 N 0.58213(11) 0.6785(2) 0.35741(9) 0.0360(4) Uani 1 1 d . . . . .
O1 O 0.63430(14) 1.0697(2) 0.33801(10) 0.0590(5) Uani 1 1 d . . . . .
N1 N 0.50576(12) 0.2937(3) 0.18480(10) 0.0392(4) Uani 1 1 d . . . . .
F3 F 0.72220(15) 0.9162(3) 0.58923(12) 0.0971(8) Uani 1 1 d . . . . .
F4 F 0.58937(16) 0.9984(3) 0.58702(12) 0.0979(7) Uani 1 1 d . . . . .
F2 F 0.74210(16) 1.1439(4) 0.48444(10) 0.1109(9) Uani 1 1 d . . . . .
F1 F 0.6088(2) 1.2302(3) 0.48587(12) 0.1183(10) Uani 1 1 d . . . . .
C13 C 0.53269(13) 0.4227(3) 0.23995(11) 0.0351(4) Uani 1 1 d . . . . .
C7 C 0.42912(14) 0.1832(3) 0.18987(11) 0.0378(5) Uani 1 1 d . . . . .
C17 C 0.49485(14) 0.4274(3) 0.30996(12) 0.0385(5) Uani 1 1 d . . . . .
H17 H 0.451766 0.342740 0.317519 0.046 Uiso 1 1 calc R U . . .
C19 C 0.61008(14) 0.8101(3) 0.41689(11) 0.0364(4) Uani 1 1 d . . . . .
C16 C 0.51987(14) 0.5526(3) 0.36656(12) 0.0386(5) Uani 1 1 d . . . . .
H16 H 0.493920 0.551954 0.412178 0.046 Uiso 1 1 calc R U . . .
C14 C 0.59588(14) 0.5600(3) 0.22973(12) 0.0386(5) Uani 1 1 d . . . . .
C15 C 0.61807(14) 0.6800(3) 0.28979(12) 0.0391(5) Uani 1 1 d . . . . .
H15 H 0.660278 0.767930 0.283968 0.047 Uiso 1 1 calc R U . . .
C23 C 0.61828(14) 0.7688(3) 0.49757(12) 0.0395(5) Uani 1 1 d . . . . .
C3 C 0.55800(15) 0.2312(3) 0.12686(12) 0.0414(5) Uani 1 1 d . . . . .
C20 C 0.63267(15) 0.9894(3) 0.40037(12) 0.0415(5) Uani 1 1 d . . . . .
C22 C 0.64806(17) 0.9442(3) 0.54090(13) 0.0467(5) Uani 1 1 d . . . . .
C12 C 0.43886(17) 0.0053(3) 0.21496(14) 0.0496(6) Uani 1 1 d . . . . .
H12 H 0.494393 -0.041462 0.231834 0.060 Uiso 1 1 calc R U . . .
C8 C 0.34695(16) 0.2529(4) 0.16500(15) 0.0509(6) Uani 1 1 d . . . . .
H8 H 0.340522 0.373301 0.148286 0.061 Uiso 1 1 calc R U . . .
C21 C 0.65922(19) 1.0849(3) 0.47893(14) 0.0516(6) Uani 1 1 d . . . . .
C2 C 0.63678(17) 0.1445(3) 0.14926(15) 0.0499(6) Uani 1 1 d . . . . .
H2 H 0.657739 0.129839 0.201981 0.060 Uiso 1 1 calc R U . . .
C10 C 0.28322(18) -0.0351(4) 0.18949(15) 0.0576(7) Uani 1 1 d . . . . .
H10 H 0.234032 -0.109147 0.188882 0.069 Uiso 1 1 calc R U . . .
C18 C 0.6367(2) 0.5924(4) 0.15641(15) 0.0594(7) Uani 1 1 d . . . . .
H18A H 0.677003 0.495455 0.149749 0.089 Uiso 1 1 calc R U . . .
H18B H 0.667537 0.706535 0.160517 0.089 Uiso 1 1 calc R U . . .
H18C H 0.591576 0.595739 0.112214 0.089 Uiso 1 1 calc R U . . .
C9 C 0.27397(17) 0.1424(4) 0.16505(15) 0.0581(7) Uani 1 1 d . . . . .
H9 H 0.218352 0.188945 0.148405 0.070 Uiso 1 1 calc R U . . .
C1 C 0.6848(2) 0.0789(4) 0.09238(18) 0.0623(7) Uani 1 1 d . . . . .
H1 H 0.737948 0.019731 0.107085 0.075 Uiso 1 1 calc R U . . .
C11 C 0.3652(2) -0.1038(4) 0.21489(18) 0.0615(7) Uani 1 1 d . . . . .
H11 H 0.371353 -0.223906 0.232108 0.074 Uiso 1 1 calc R U . . .
C4 C 0.5260(2) 0.2505(4) 0.04856(14) 0.0623(7) Uani 1 1 d . . . . .
H4 H 0.472106 0.306617 0.033526 0.075 Uiso 1 1 calc R U . . .
C6 C 0.6537(2) 0.1014(5) 0.01440(19) 0.0750(10) Uani 1 1 d . . . . .
H6 H 0.686285 0.059327 -0.023583 0.090 Uiso 1 1 calc R U . . .
C5 C 0.5747(3) 0.1858(6) -0.00713(16) 0.0801(10) Uani 1 1 d . . . . .
H5 H 0.553626 0.199695 -0.059870 0.096 Uiso 1 1 calc R U . . .

loop_
_atom_site_aniso_label
_atom_site_aniso_U_11
_atom_site_aniso_U_22
_atom_site_aniso_U_33
_atom_site_aniso_U_23
_atom_site_aniso_U_13
_atom_site_aniso_U_12
O2 0.0785(12) 0.0494(9) 0.0382(8) 0.0037(7) 0.0053(8) -0.0152(9)
N2 0.0414(9) 0.0379(9) 0.0290(8) -0.0039(7) 0.0059(7) -0.0027(7)
O1 0.0904(14) 0.0471(10) 0.0381(8) 0.0066(7) 0.0039(8) -0.0076(9)
N1 0.0443(10) 0.0434(10) 0.0305(8) -0.0069(7) 0.0065(7) -0.0050(8)
F3 0.1175(16) 0.0656(11) 0.0882(13) 0.0082(10) -0.0593(12) -0.0209(11)
F4 0.1425(19) 0.0828(13) 0.0836(13) -0.0364(11) 0.0703(13) -0.0234(13)
F2 0.1268(18) 0.154(2) 0.0522(10) -0.0174(11) 0.0129(10) -0.0990(17)
F1 0.229(3) 0.0570(11) 0.0649(12) -0.0110(9) 0.0072(15) 0.0600(15)
C13 0.0406(11) 0.0369(10) 0.0271(9) -0.0023(8) 0.0022(8) 0.0025(8)
C7 0.0420(11) 0.0437(11) 0.0275(9) -0.0069(8) 0.0038(8) -0.0022(9)
C17 0.0415(11) 0.0405(11) 0.0336(10) -0.0018(8) 0.0056(8) -0.0057(9)
C19 0.0400(11) 0.0380(10) 0.0310(9) -0.0047(8) 0.0041(8) 0.0004(8)
C16 0.0427(11) 0.0435(11) 0.0306(10) -0.0018(8) 0.0081(8) -0.0033(9)
C14 0.0450(11) 0.0400(11) 0.0319(10) -0.0017(8) 0.0086(8) -0.0016(9)
C15 0.0436(11) 0.0395(11) 0.0352(10) -0.0024(8) 0.0089(8) -0.0036(9)
C23 0.0442(11) 0.0410(11) 0.0336(10) -0.0017(9) 0.0060(8) -0.0029(9)
C3 0.0519(13) 0.0424(11) 0.0315(10) -0.0078(8) 0.0110(9) -0.0081(10)
C20 0.0504(12) 0.0383(11) 0.0348(10) -0.0012(9) 0.0025(9) 0.0010(9)
C22 0.0582(14) 0.0486(13) 0.0324(10) -0.0068(9) 0.0028(9) -0.0034(11)
C12 0.0496(13) 0.0485(13) 0.0499(13) 0.0061(10) 0.0044(10) 0.0016(11)
C8 0.0500(13) 0.0524(14) 0.0493(13) 0.0016(11) 0.0032(10) 0.0052(11)
C21 0.0743(17) 0.0368(12) 0.0434(12) -0.0063(9) 0.0064(11) -0.0073(11)
C2 0.0549(14) 0.0520(14) 0.0450(12) -0.0035(10) 0.0144(10) -0.0019(11)
C10 0.0517(14) 0.0737(18) 0.0486(13) -0.0124(13) 0.0113(11) -0.0202(13)
C18 0.0853(19) 0.0529(14) 0.0450(13) -0.0084(11) 0.0269(13) -0.0217(14)
C9 0.0391(13) 0.083(2) 0.0507(14) -0.0031(13) 0.0016(10) -0.0003(12)
C1 0.0602(16) 0.0573(16) 0.0754(19) -0.0127(14) 0.0308(14) -0.0055(13)
C11 0.0697(18) 0.0502(14) 0.0667(17) 0.0037(13) 0.0172(14) -0.0102(13)
C4 0.0725(18) 0.0791(19) 0.0346(12) -0.0082(12) 0.0050(11) -0.0028(15)
C6 0.094(2) 0.079(2) 0.0610(17) -0.0304(16) 0.0433(17) -0.0232(18)
C5 0.097(3) 0.109(3) 0.0361(13) -0.0199(15) 0.0176(14) -0.013(2)

loop_
_atom_type_symbol
_atom_type_description
_atom_type_scat_dispersion_real
_atom_type_scat_dispersion_imag
_atom_type_scat_source
C C 0.0181 0.0091 'International Tables Vol C Tables 4.2.6.8 and 6.1.1.4'
H H 0.0000 0.0000 'International Tables Vol C Tables 4.2.6.8 and 6.1.1.4'
F F 0.0727 0.0534 'International Tables Vol C Tables 4.2.6.8 and 6.1.1.4'
N N 0.0311 0.0180 'International Tables Vol C Tables 4.2.6.8 and 6.1.1.4'
O O 0.0492 0.0322 'International Tables Vol C Tables 4.2.6.8 and 6.1.1.4'

loop_
_geom_angle_atom_site_label_1
_geom_angle_atom_site_label_2
_geom_angle_atom_site_label_3
_geom_angle
_geom_angle_site_symmetry_1
_geom_angle_site_symmetry_3
_geom_angle_publ_flag
C16 N2 C19 121.59(17) . . ?
C16 N2 C15 118.85(17) . . ?
C15 N2 C19 119.56(18) . . ?
C13 N1 C7 121.32(17) . . ?
C13 N1 C3 124.01(18) . . ?
C3 N1 C7 113.62(16) . . ?
N1 C13 C17 119.52(19) . . ?
N1 C13 C14 123.34(18) . . ?
C17 C13 C14 117.10(18) . . ?
C12 C7 N1 119.8(2) . . ?
C12 C7 C8 120.4(2) . . ?
C8 C7 N1 119.7(2) . . ?
C13 C17 H17 119.2 . . ?
C16 C17 C13 121.6(2) . . ?
C16 C17 H17 119.2 . . ?
C23 C19 N2 122.70(19) . . ?
C20 C19 N2 123.07(18) . . ?
C20 C19 C23 114.22(18) . . ?
N2 C16 C17 120.85(19) . . ?
N2 C16 H16 119.6 . . ?
C17 C16 H16 119.6 . . ?
C13 C14 C18 125.71(19) . . ?
C15 C14 C13 117.68(19) . . ?
C15 C14 C18 116.5(2) . . ?
N2 C15 C14 123.9(2) . . ?
N2 C15 H15 118.1 . . ?
C14 C15 H15 118.1 . . ?
O2 C23 C19 131.6(2) . . ?
O2 C23 C22 121.97(19) . . ?
C19 C23 C22 106.47(18) . . ?
C2 C3 N1 120.30(19) . . ?
C2 C3 C4 120.4(2) . . ?
C4 C3 N1 119.2(2) . . ?
O1 C20 C19 131.5(2) . . ?
O1 C20 C21 121.5(2) . . ?
C19 C20 C21 107.01(18) . . ?
F3 C22 F4 105.1(2) . . ?
F3 C22 C23 110.6(2) . . ?
F3 C22 C21 112.2(2) . . ?
F4 C22 C23 111.0(2) . . ?
F4 C22 C21 111.6(2) . . ?
C21 C22 C23 106.43(17) . . ?
C7 C12 H12 120.3 . . ?
C7 C12 C11 119.5(2) . . ?
C11 C12 H12 120.3 . . ?
C7 C8 H8 120.2 . . ?
C7 C8 C9 119.5(2) . . ?
C9 C8 H8 120.2 . . ?
F2 C21 C20 110.4(2) . . ?
F2 C21 C22 111.6(2) . . ?
F1 C21 F2 107.2(3) . . ?
F1 C21 C20 110.9(2) . . ?
F1 C21 C22 111.0(2) . . ?
C22 C21 C20 105.83(18) . . ?
C3 C2 H2 120.3 . . ?
C3 C2 C1 119.5(2) . . ?
C1 C2 H2 120.3 . . ?
C9 C10 H10 120.0 . . ?
C9 C10 C11 119.9(2) . . ?
C11 C10 H10 120.0 . . ?
C14 C18 H18A 109.5 . . ?
C14 C18 H18B 109.5 . . ?
C14 C18 H18C 109.5 . . ?
H18A C18 H18B 109.5 . . ?
H18A C18 H18C 109.5 . . ?
H18B C18 H18C 109.5 . . ?
C8 C9 H9 119.8 . . ?
C10 C9 C8 120.4(2) . . ?
C10 C9 H9 119.8 . . ?
C2 C1 H1 120.0 . . ?
C6 C1 C2 120.1(3) . . ?
C6 C1 H1 120.0 . . ?
C12 C11 H11 119.9 . . ?
C10 C11 C12 120.3(3) . . ?
C10 C11 H11 119.9 . . ?
C3 C4 H4 120.3 . . ?
C5 C4 C3 119.4(3) . . ?
C5 C4 H4 120.3 . . ?
C1 C6 H6 120.1 . . ?
C5 C6 C1 119.9(3) . . ?
C5 C6 H6 120.1 . . ?
C4 C5 H5 119.6 . . ?
C6 C5 C4 120.8(3) . . ?
C6 C5 H5 119.6 . . ?

loop_
_geom_bond_atom_site_label_1
_geom_bond_atom_site_label_2
_geom_bond_distance
_geom_bond_site_symmetry_2
_geom_bond_publ_flag
O2 C23 1.223(3) . ?
N2 C19 1.432(3) . ?
N2 C16 1.354(3) . ?
N2 C15 1.358(3) . ?
O1 C20 1.230(3) . ?
N1 C13 1.366(3) . ?
N1 C7 1.443(3) . ?
N1 C3 1.440(3) . ?
F3 C22 1.335(3) . ?
F4 C22 1.342(3) . ?
F2 C21 1.338(3) . ?
F1 C21 1.333(3) . ?
C13 C17 1.411(3) . ?
C13 C14 1.427(3) . ?
C7 C12 1.376(3) . ?
C7 C8 1.377(3) . ?
C17 H17 0.9300 . ?
C17 C16 1.358(3) . ?
C19 C23 1.414(3) . ?
C19 C20 1.399(3) . ?
C16 H16 0.9300 . ?
C14 C15 1.368(3) . ?
C14 C18 1.506(3) . ?
C15 H15 0.9300 . ?
C23 C22 1.526(3) . ?
C3 C2 1.377(4) . ?
C3 C4 1.382(3) . ?
C20 C21 1.532(3) . ?
C22 C21 1.513(3) . ?
C12 H12 0.9300 . ?
C12 C11 1.386(4) . ?
C8 H8 0.9300 . ?
C8 C9 1.385(4) . ?
C2 H2 0.9300 . ?
C2 C1 1.392(4) . ?
C10 H10 0.9300 . ?
C10 C9 1.369(4) . ?
C10 C11 1.374(4) . ?
C18 H18A 0.9600 . ?
C18 H18B 0.9600 . ?
C18 H18C 0.9600 . ?
C9 H9 0.9300 . ?
C1 H1 0.9300 . ?
C1 C6 1.376(5) . ?
C11 H11 0.9300 . ?
C4 H4 0.9300 . ?
C4 C5 1.381(4) . ?
C6 H6 0.9300 . ?
C6 C5 1.370(5) . ?
C5 H5 0.9300 . ?

loop_
_geom_torsion_atom_site_label_1
_geom_torsion_atom_site_label_2
_geom_torsion_atom_site_label_3
_geom_torsion_atom_site_label_4
_geom_torsion
_geom_torsion_site_symmetry_1
_geom_torsion_site_symmetry_2
_geom_torsion_site_symmetry_3
_geom_torsion_site_symmetry_4
_geom_torsion_publ_flag
O2 C23 C22 F3 55.6(3) . . . . ?
O2 C23 C22 F4 -60.7(3) . . . . ?
O2 C23 C22 C21 177.7(2) . . . . ?
N2 C19 C23 O2 1.0(4) . . . . ?
N2 C19 C23 C22 -179.24(19) . . . . ?
N2 C19 C20 O1 -0.2(4) . . . . ?
N2 C19 C20 C21 -179.6(2) . . . . ?
O1 C20 C21 F2 -59.5(3) . . . . ?
O1 C20 C21 F1 59.1(3) . . . . ?
O1 C20 C21 C22 179.6(2) . . . . ?
N1 C13 C17 C16 179.7(2) . . . . ?
N1 C13 C14 C15 -179.3(2) . . . . ?
N1 C13 C14 C18 4.8(4) . . . . ?
N1 C7 C12 C11 -175.8(2) . . . . ?
N1 C7 C8 C9 175.7(2) . . . . ?
N1 C3 C2 C1 177.6(2) . . . . ?
N1 C3 C4 C5 -178.1(3) . . . . ?
F3 C22 C21 F2 2.8(3) . . . . ?
F3 C22 C21 F1 -116.8(3) . . . . ?
F3 C22 C21 C20 122.9(2) . . . . ?
F4 C22 C21 F2 120.4(2) . . . . ?
F4 C22 C21 F1 0.9(3) . . . . ?
F4 C22 C21 C20 -119.5(2) . . . . ?
C13 N1 C7 C12 -103.2(2) . . . . ?
C13 N1 C7 C8 80.9(3) . . . . ?
C13 N1 C3 C2 62.5(3) . . . . ?
C13 N1 C3 C4 -121.0(3) . . . . ?
C13 C17 C16 N2 0.3(3) . . . . ?
C13 C14 C15 N2 -1.5(3) . . . . ?
C7 N1 C13 C17 11.2(3) . . . . ?
C7 N1 C13 C14 -166.5(2) . . . . ?
C7 N1 C3 C2 -105.9(2) . . . . ?
C7 N1 C3 C4 70.6(3) . . . . ?
C7 C12 C11 C10 0.4(4) . . . . ?
C7 C8 C9 C10 -0.1(4) . . . . ?
C17 C13 C14 C15 3.0(3) . . . . ?
C17 C13 C14 C18 -173.0(2) . . . . ?
C19 N2 C16 C17 -179.2(2) . . . . ?
C19 N2 C15 C14 179.9(2) . . . . ?
C19 C23 C22 F3 -124.1(2) . . . . ?
C19 C23 C22 F4 119.6(2) . . . . ?
C19 C23 C22 C21 -2.0(3) . . . . ?
C19 C20 C21 F2 120.0(2) . . . . ?
C19 C20 C21 F1 -121.4(2) . . . . ?
C19 C20 C21 C22 -0.9(3) . . . . ?
C16 N2 C19 C23 36.9(3) . . . . ?
C16 N2 C19 C20 -144.0(2) . . . . ?
C16 N2 C15 C14 -0.7(3) . . . . ?
C14 C13 C17 C16 -2.5(3) . . . . ?
C15 N2 C19 C23 -143.7(2) . . . . ?
C15 N2 C19 C20 35.5(3) . . . . ?
C15 N2 C16 C17 1.4(3) . . . . ?
C23 C19 C20 O1 179.0(3) . . . . ?
C23 C19 C20 C21 -0.4(3) . . . . ?
C23 C22 C21 F2 -118.3(2) . . . . ?
C23 C22 C21 F1 122.1(2) . . . . ?
C23 C22 C21 C20 1.8(3) . . . . ?
C3 N1 C13 C17 -156.3(2) . . . . ?
C3 N1 C13 C14 26.0(3) . . . . ?
C3 N1 C7 C12 65.6(3) . . . . ?
C3 N1 C7 C8 -110.4(2) . . . . ?
C3 C2 C1 C6 0.2(4) . . . . ?
C3 C4 C5 C6 0.7(5) . . . . ?
C20 C19 C23 O2 -178.2(3) . . . . ?
C20 C19 C23 C22 1.5(3) . . . . ?
C12 C7 C8 C9 -0.3(4) . . . . ?
C8 C7 C12 C11 0.1(4) . . . . ?
C2 C3 C4 C5 -1.5(4) . . . . ?
C2 C1 C6 C5 -1.1(5) . . . . ?
C18 C14 C15 N2 174.8(2) . . . . ?
C9 C10 C11 C12 -0.8(4) . . . . ?
C1 C6 C5 C4 0.6(5) . . . . ?
C11 C10 C9 C8 0.7(4) . . . . ?
C4 C3 C2 C1 1.1(4) . . . . ?
